data_4109080
loop_
_publ_author_name
'Ken Tanaka'
'Hiromi Sagae'
'Kazuki Toyoda'
'Keiichi Noguchi'
'Masao Hirano'

_publ_contact_author_address
;
Department of Applied Chemistry
Graduate School of Engineering
Tokyo University of Agriculture and Technology
Koganei
Tokyo 184-8588
Japan
;
_publ_contact_author_email tanaka-k@cc.tuat.ac.jp
_publ_contact_author_fax +81-42-388-7037
_publ_contact_author_name 'Dr Ken Tanaka'
_publ_contact_author_phone +81-42-388-7037
_publ_section_title
;
 Enantioselective Synthesis of Planar-Chiral Metacyclophanes through
 Rhodium-Catalyzed Alkyne Cyclotrimerization
;
_journal_name_full 'Journal of the American Chemical Society'
_journal_page_first 1522
_journal_page_last 1523
_journal_paper_doi 10.1021/ja0679127
_journal_volume 129
_journal_year 2007
_chemical_absolute_configuration ad
_chemical_formula_moiety 'C18 H24 O5'
_chemical_formula_sum 'C18 H24 O5'
_chemical_formula_weight 320.37
_chemical_name_systematic
;
 [9]metacyclophane
;
_space_group_IT_number 19
_symmetry_cell_setting orthorhombic
_symmetry_Int_Tables_number 19
_symmetry_space_group_name_Hall 'P 2ac 2ab'
_symmetry_space_group_name_H-M 'P 21 21 21'
_atom_sites_solution_hydrogens difmap
_atom_sites_solution_primary direct
_atom_sites_solution_secondary difmap
_audit_creation_date 2006-03-29
_audit_creation_method SHELXL-97
_cell_angle_alpha 90.00
_cell_angle_beta 90.00
_cell_angle_gamma 90.00
_cell_formula_units_Z 4
_cell_length_a 8.7737(5)
_cell_length_b 8.8872(5)
_cell_length_c 20.9878(11)
_cell_measurement_reflns_used 28883
_cell_measurement_temperature 193
_cell_measurement_theta_max 68.2
_cell_measurement_theta_min 4.2
_cell_volume 1636.49(16)
_computing_cell_refinement PROCESS-AUTO
_computing_data_collection PROCESS-AUTO
_computing_data_reduction CrystalStructure
_computing_molecular_graphics 'ORTEP-3 for Windows Ver. 1.076 (Farrugia, 1997)'
_computing_publication_material 'SHELXL-97 (Sheldrick, 1997)'
_computing_structure_refinement 'SHELXL-97 (Sheldrick, 1997)'
_computing_structure_solution SIR92
_diffrn_ambient_temperature 193
_diffrn_detector_area_resol_mean 10.00
_diffrn_measured_fraction_theta_full 1.000
_diffrn_measured_fraction_theta_max 1.000
_diffrn_measurement_device_type 'Rigaku RAXIS-RAPID'
_diffrn_measurement_method \w
_diffrn_radiation_monochromator graphite
_diffrn_radiation_source 'rotating anode'
_diffrn_radiation_type CuK\a
_diffrn_radiation_wavelength 1.54187
_diffrn_reflns_av_R_equivalents 0.0214
_diffrn_reflns_av_sigmaI/netI 0.0129
_diffrn_reflns_limit_h_max 10
_diffrn_reflns_limit_h_min -10
_diffrn_reflns_limit_k_max 10
_diffrn_reflns_limit_k_min -10
_diffrn_reflns_limit_l_max 25
_diffrn_reflns_limit_l_min -25
_diffrn_reflns_number 30897
_diffrn_reflns_theta_full 68.20
_diffrn_reflns_theta_max 68.20
_diffrn_reflns_theta_min 4.21
_exptl_absorpt_coefficient_mu 0.773
_exptl_absorpt_correction_T_max 0.992
_exptl_absorpt_correction_T_min 0.863
_exptl_absorpt_correction_type multi-scan
_exptl_absorpt_process_details
;
    Higashi, T. (1995). Program for Absorption Correction.
    Rigaku Corporation, Tokyo, Japan.
;
_exptl_crystal_colour colorless
_exptl_crystal_density_diffrn 1.300
_exptl_crystal_description platelet
_exptl_crystal_F_000 688
_exptl_crystal_size_max 0.35
_exptl_crystal_size_mid 0.25
_exptl_crystal_size_min 0.02
_refine_diff_density_max 0.123
_refine_diff_density_min -0.140
_refine_diff_density_rms 0.032
_refine_ls_abs_structure_details 'Flack, H. D. (1983), Acta Cryst. A39, 876-881.  1253 Friedel Pairs'
_refine_ls_abs_structure_Flack -0.03(18)
_refine_ls_extinction_method none
_refine_ls_goodness_of_fit_ref 1.105
_refine_ls_hydrogen_treatment constr
_refine_ls_matrix_type full
_refine_ls_number_parameters 210
_refine_ls_number_reflns 2994
_refine_ls_number_restraints 0
_refine_ls_restrained_S_all 1.105
_refine_ls_R_factor_all 0.0358
_refine_ls_R_factor_gt 0.0322
_refine_ls_shift/su_max 0.001
_refine_ls_shift/su_mean 0.000
_refine_ls_structure_factor_coef Fsqd
_refine_ls_weighting_details 'calc w=1/[\s^2^(Fo^2^)+(0.0431P)^2^+0.2138P] where P=(Fo^2^+2Fc^2^)/3'
_refine_ls_weighting_scheme calc
_refine_ls_wR_factor_gt 0.0806
_refine_ls_wR_factor_ref 0.0839
_reflns_number_gt 2746
_reflns_number_total 2994
_reflns_threshold_expression >2sigma(I)
_cod_data_source_file ja0679127si20061106_020435.cif
_cod_data_source_block I
_cod_database_code 4109080

loop_
_symmetry_equiv_pos_as_xyz
'x, y, z'
'x+1/2, -y+1/2, -z'
'-x, y+1/2, -z+1/2'
'-x+1/2, -y, z+1/2'

loop_
_atom_site_label
_atom_site_type_symbol
_atom_site_fract_x
_atom_site_fract_y
_atom_site_fract_z
_atom_site_U_iso_or_equiv
_atom_site_adp_type
_atom_site_occupancy
_atom_site_symmetry_multiplicity
_atom_site_calc_flag
_atom_site_refinement_flags
O1 O 0.13101(15) 0.64315(15) 0.70699(6) 0.0595(4) Uani 1 1 d .
O2 O 0.08327(16) 0.39981(19) 0.68968(6) 0.0663(4) Uani 1 1 d .
O3 O 0.45781(13) 0.83207(13) 0.91476(5) 0.0487(3) Uani 1 1 d .
O4 O 0.45764(13) 0.30022(14) 0.95724(5) 0.0485(3) Uani 1 1 d .
O5 O 0.76461(13) 0.48301(17) 0.85431(6) 0.0577(4) Uani 1 1 d .
C1 C 0.43410(17) 0.64878(18) 0.82815(7) 0.0362(3) Uani 1 1 d .
C2 C 0.50156(17) 0.52183(17) 0.85565(7) 0.0352(3) Uani 1 1 d .
C3 C 0.43797(17) 0.37752(17) 0.84686(7) 0.0349(3) Uani 1 1 d .
C4 C 0.32154(17) 0.35311(17) 0.80215(7) 0.0364(3) Uani 1 1 d .
C5 C 0.26820(17) 0.48075(19) 0.76987(7) 0.0374(3) Uani 1 1 d .
C6 C 0.31727(17) 0.62376(17) 0.78503(7) 0.0368(3) Uani 1 1 d .
C7 C 0.15209(19) 0.4943(2) 0.71925(8) 0.0481(4) Uani 1 1 d .
C8 C 0.2249(2) 0.7348(2) 0.74838(8) 0.0501(4) Uani 1 1 d .
H8A H 0.1612 0.7963 0.7773 0.060 Uiso 1 1 calc R
H8B H 0.2914 0.8024 0.7232 0.060 Uiso 1 1 calc R
C9 C 0.4780(2) 0.80673(18) 0.84815(8) 0.0470(4) Uani 1 1 d .
H9A H 0.5860 0.8246 0.8369 0.056 Uiso 1 1 calc R
H9B H 0.4152 0.8799 0.8241 0.056 Uiso 1 1 calc R
C10 C 0.3033(2) 0.8312(2) 0.93692(9) 0.0522(4) Uani 1 1 d .
H10A H 0.2370 0.8702 0.9025 0.063 Uiso 1 1 calc R
H10B H 0.2950 0.9011 0.9735 0.063 Uiso 1 1 calc R
C11 C 0.24373(18) 0.67807(19) 0.95740(8) 0.0447(4) Uani 1 1 d .
H11A H 0.2345 0.6133 0.9192 0.054 Uiso 1 1 calc R
H11B H 0.1403 0.6910 0.9755 0.054 Uiso 1 1 calc R
C12 C 0.3431(2) 0.5977(2) 1.00639(8) 0.0451(4) Uani 1 1 d .
H12A H 0.4479 0.5893 0.9892 0.054 Uiso 1 1 calc R
H12B H 0.3481 0.6600 1.0454 0.054 Uiso 1 1 calc R
C13 C 0.2872(2) 0.4410(2) 1.02437(8) 0.0510(4) Uani 1 1 d .
H13A H 0.3460 0.4058 1.0618 0.061 Uiso 1 1 calc R
H13B H 0.1790 0.4484 1.0375 0.061 Uiso 1 1 calc R
C14 C 0.3000(2) 0.3238(2) 0.97223(8) 0.0495(4) Uani 1 1 d .
H14A H 0.2535 0.2282 0.9866 0.059 Uiso 1 1 calc R
H14B H 0.2447 0.3584 0.9338 0.059 Uiso 1 1 calc R
C15 C 0.4863(2) 0.25490(18) 0.89300(8) 0.0460(4) Uani 1 1 d .
H15A H 0.4292 0.1614 0.8836 0.055 Uiso 1 1 calc R
H15B H 0.5963 0.2337 0.8875 0.055 Uiso 1 1 calc R
C16 C 0.64799(17) 0.5389(2) 0.89349(8) 0.0420(4) Uani 1 1 d .
H16A H 0.6665 0.6459 0.9040 0.050 Uiso 1 1 calc R
H16B H 0.6423 0.4807 0.9336 0.050 Uiso 1 1 calc R
C17 C 0.9107(2) 0.4957(3) 0.88177(10) 0.0661(6) Uani 1 1 d .
H17A H 0.9861 0.4487 0.8537 0.079 Uiso 1 1 calc R
H17B H 0.9116 0.4450 0.9232 0.079 Uiso 1 1 calc R
H17C H 0.9360 0.6023 0.8875 0.079 Uiso 1 1 calc R
C18 C 0.2536(2) 0.19998(19) 0.78978(9) 0.0506(4) Uani 1 1 d .
H18A H 0.3352 0.1283 0.7801 0.061 Uiso 1 1 calc R
H18B H 0.1835 0.2059 0.7535 0.061 Uiso 1 1 calc R
H18C H 0.1979 0.1663 0.8277 0.061 Uiso 1 1 calc R

loop_
_atom_site_aniso_label
_atom_site_aniso_U_11
_atom_site_aniso_U_22
_atom_site_aniso_U_33
_atom_site_aniso_U_23
_atom_site_aniso_U_13
_atom_site_aniso_U_12
O1 0.0489(7) 0.0760(9) 0.0535(7) 0.0193(7) -0.0085(6) 0.0132(7)
O2 0.0506(8) 0.0941(11) 0.0543(7) 0.0026(7) -0.0145(6) -0.0159(8)
O3 0.0550(7) 0.0439(6) 0.0472(6) -0.0076(5) 0.0093(5) -0.0097(6)
O4 0.0493(7) 0.0547(7) 0.0415(6) 0.0079(5) -0.0022(5) 0.0073(6)
O5 0.0302(6) 0.0889(10) 0.0540(7) -0.0309(7) -0.0011(5) 0.0036(6)
C1 0.0344(7) 0.0400(8) 0.0342(7) 0.0014(6) 0.0071(6) -0.0004(7)
C2 0.0308(7) 0.0417(8) 0.0332(7) -0.0032(6) 0.0042(6) 0.0013(7)
C3 0.0333(8) 0.0364(8) 0.0350(7) -0.0004(6) 0.0009(6) 0.0048(6)
C4 0.0323(8) 0.0392(8) 0.0378(8) -0.0005(6) 0.0025(6) 0.0000(6)
C5 0.0285(7) 0.0494(9) 0.0344(8) 0.0024(6) 0.0020(6) 0.0026(7)
C6 0.0342(8) 0.0394(8) 0.0368(7) 0.0081(6) 0.0063(6) 0.0055(7)
C7 0.0336(8) 0.0711(12) 0.0395(9) 0.0063(8) -0.0014(7) 0.0012(9)
C8 0.0478(10) 0.0557(10) 0.0469(9) 0.0128(8) -0.0011(8) 0.0112(8)
C9 0.0567(10) 0.0387(9) 0.0457(9) 0.0019(7) 0.0095(8) -0.0065(8)
C10 0.0567(11) 0.0450(9) 0.0549(10) -0.0058(8) 0.0137(8) 0.0019(9)
C11 0.0376(8) 0.0492(9) 0.0473(9) -0.0018(8) 0.0099(7) -0.0003(7)
C12 0.0413(9) 0.0536(10) 0.0405(8) -0.0050(7) 0.0055(7) -0.0027(8)
C13 0.0520(10) 0.0606(11) 0.0404(9) 0.0088(8) 0.0103(8) -0.0012(9)
C14 0.0477(10) 0.0492(10) 0.0516(9) 0.0096(8) 0.0072(8) -0.0037(8)
C15 0.0520(10) 0.0410(9) 0.0451(9) 0.0036(7) -0.0019(8) 0.0115(8)
C16 0.0332(8) 0.0524(9) 0.0404(8) -0.0086(7) -0.0005(7) 0.0024(7)
C17 0.0317(9) 0.0987(16) 0.0680(12) -0.0305(12) -0.0046(9) 0.0048(10)
C18 0.0497(10) 0.0462(10) 0.0558(10) -0.0030(8) -0.0044(8) -0.0088(8)

loop_
_atom_type_symbol
_atom_type_description
_atom_type_scat_dispersion_real
_atom_type_scat_dispersion_imag
_atom_type_scat_source
C C 0.0181 0.0091 'International Tables Vol C Tables 4.2.6.8 and 6.1.1.4'
H H 0.0000 0.0000 'International Tables Vol C Tables 4.2.6.8 and 6.1.1.4'
O O 0.0492 0.0322 'International Tables Vol C Tables 4.2.6.8 and 6.1.1.4'

loop_
_geom_angle_atom_site_label_1
_geom_angle_atom_site_label_2
_geom_angle_atom_site_label_3
_geom_angle
C7 O1 C8 110.86(13)
C9 O3 C10 115.73(14)
C15 O4 C14 114.69(13)
C16 O5 C17 113.28(13)
C6 C1 C2 116.95(14)
C6 C1 C9 121.18(14)
C2 C1 C9 121.71(14)
C1 C2 C3 120.80(14)
C1 C2 C16 119.58(14)
C3 C2 C16 119.59(14)
C4 C3 C2 121.04(14)
C4 C3 C15 121.23(14)
C2 C3 C15 117.31(13)
C5 C4 C3 116.16(14)
C5 C4 C18 120.99(14)
C3 C4 C18 122.83(14)
C6 C5 C4 122.01(14)
C6 C5 C7 107.83(14)
C4 C5 C7 130.09(15)
C5 C6 C1 121.98(14)
C5 C6 C8 108.73(15)
C1 C6 C8 129.28(16)
O2 C7 O1 120.78(16)
O2 C7 C5 131.20(17)
O1 C7 C5 108.00(15)
O1 C8 C6 104.29(15)
O1 C8 H8A 110.9
C6 C8 H8A 110.9
O1 C8 H8B 110.9
C6 C8 H8B 110.9
H8A C8 H8B 108.9
O3 C9 C1 112.72(13)
O3 C9 H9A 109.0
C1 C9 H9A 109.0
O3 C9 H9B 109.0
C1 C9 H9B 109.0
H9A C9 H9B 107.8
O3 C10 C11 114.97(15)
O3 C10 H10A 108.5
C11 C10 H10A 108.5
O3 C10 H10B 108.5
C11 C10 H10B 108.5
H10A C10 H10B 107.5
C10 C11 C12 114.40(15)
C10 C11 H11A 108.7
C12 C11 H11A 108.7
C10 C11 H11B 108.7
C12 C11 H11B 108.7
H11A C11 H11B 107.6
C13 C12 C11 114.23(15)
C13 C12 H12A 108.7
C11 C12 H12A 108.7
C13 C12 H12B 108.7
C11 C12 H12B 108.7
H12A C12 H12B 107.6
C14 C13 C12 115.17(14)
C14 C13 H13A 108.5
C12 C13 H13A 108.5
C14 C13 H13B 108.5
C12 C13 H13B 108.5
H13A C13 H13B 107.5
O4 C14 C13 109.30(15)
O4 C14 H14A 109.8
C13 C14 H14A 109.8
O4 C14 H14B 109.8
C13 C14 H14B 109.8
H14A C14 H14B 108.3
O4 C15 C3 110.50(12)
O4 C15 H15A 109.6
C3 C15 H15A 109.5
O4 C15 H15B 109.5
C3 C15 H15B 109.5
H15A C15 H15B 108.1
O5 C16 C2 105.99(12)
O5 C16 H16A 110.5
C2 C16 H16A 110.5
O5 C16 H16B 110.5
C2 C16 H16B 110.5
H16A C16 H16B 108.7
O5 C17 H17A 109.5
O5 C17 H17B 109.5
H17A C17 H17B 109.5
O5 C17 H17C 109.5
H17A C17 H17C 109.5
H17B C17 H17C 109.5
C4 C18 H18A 109.5
C4 C18 H18B 109.5
H18A C18 H18B 109.5
C4 C18 H18C 109.5
H18A C18 H18C 109.5
H18B C18 H18C 109.5

loop_
_geom_bond_atom_site_label_1
_geom_bond_atom_site_label_2
_geom_bond_distance
O1 C7 1.360(2)
O1 C8 1.448(2)
O2 C7 1.206(2)
O3 C9 1.427(2)
O3 C10 1.433(2)
O4 C15 1.430(2)
O4 C14 1.434(2)
O5 C16 1.4032(19)
O5 C17 1.410(2)
C1 C6 1.385(2)
C1 C2 1.399(2)
C1 C9 1.515(2)
C2 C3 1.411(2)
C2 C16 1.518(2)
C3 C4 1.404(2)
C3 C15 1.518(2)
C4 C5 1.402(2)
C4 C18 1.508(2)
C5 C6 1.379(2)
C5 C7 1.477(2)
C6 C8 1.490(2)
C8 H8A 0.9900
C8 H8B 0.9900
C9 H9A 0.9900
C9 H9B 0.9900
C10 C11 1.520(2)
C10 H10A 0.9900
C10 H10B 0.9900
C11 C12 1.526(2)
C11 H11A 0.9900
C11 H11B 0.9900
C12 C13 1.524(3)
C12 H12A 0.9900
C12 H12B 0.9900
C13 C14 1.515(3)
C13 H13A 0.9900
C13 H13B 0.9900
C14 H14A 0.9900
C14 H14B 0.9900
C15 H15A 0.9900
C15 H15B 0.9900
C16 H16A 0.9900
C16 H16B 0.9900
C17 H17A 0.9800
C17 H17B 0.9800
C17 H17C 0.9800
C18 H18A 0.9800
C18 H18B 0.9800
C18 H18C 0.9800

loop_
_geom_torsion_atom_site_label_1
_geom_torsion_atom_site_label_2
_geom_torsion_atom_site_label_3
_geom_torsion_atom_site_label_4
_geom_torsion
C6 C1 C2 C3 -9.1(2)
C9 C1 C2 C3 166.31(14)
C6 C1 C2 C16 168.74(13)
C9 C1 C2 C16 -15.8(2)
C1 C2 C3 C4 10.8(2)
C16 C2 C3 C4 -167.11(13)
C1 C2 C3 C15 -161.89(14)
C16 C2 C3 C15 20.2(2)
C2 C3 C4 C5 -3.2(2)
C15 C3 C4 C5 169.16(14)
C2 C3 C4 C18 178.11(15)
C15 C3 C4 C18 -9.5(2)
C3 C4 C5 C6 -5.6(2)
C18 C4 C5 C6 173.13(15)
C3 C4 C5 C7 177.86(15)
C18 C4 C5 C7 -3.4(3)
C4 C5 C6 C1 7.2(2)
C7 C5 C6 C1 -175.59(13)
C4 C5 C6 C8 -172.61(14)
C7 C5 C6 C8 4.63(17)
C2 C1 C6 C5 0.4(2)
C9 C1 C6 C5 -175.07(14)
C2 C1 C6 C8 -179.88(15)
C9 C1 C6 C8 4.7(2)
C8 O1 C7 O2 179.77(16)
C8 O1 C7 C5 -1.59(19)
C6 C5 C7 O2 176.45(18)
C4 C5 C7 O2 -6.6(3)
C6 C5 C7 O1 -1.99(18)
C4 C5 C7 O1 174.95(15)
C7 O1 C8 C6 4.25(18)
C5 C6 C8 O1 -5.44(17)
C1 C6 C8 O1 174.80(14)
C10 O3 C9 C1 -67.11(19)
C6 C1 C9 O3 118.26(16)
C2 C1 C9 O3 -57.0(2)
C9 O3 C10 C11 89.66(18)
O3 C10 C11 C12 53.3(2)
C10 C11 C12 C13 -177.16(14)
C11 C12 C13 C14 68.9(2)
C15 O4 C14 C13 -151.02(13)
C12 C13 C14 O4 64.2(2)
C14 O4 C15 C3 63.43(19)
C4 C3 C15 O4 -117.07(16)
C2 C3 C15 O4 55.57(19)
C17 O5 C16 C2 177.84(17)
C1 C2 C16 O5 -104.98(16)
C3 C2 C16 O5 72.91(18)

loop_
_cod_related_entry_id
_cod_related_entry_database
_cod_related_entry_code
1 ChemSpider 13178396
